data_1574233
loop_
_publ_author_name
'Schollmeyer, Dieter'
'Detert, Heiner'

_publ_section_title
;
 rac-4H,5H,6H,7H,8H,9H,10H,11H-Cyclodeca[d][1,2,3]selenadiazole-8-carboxylic
 acid
;
_journal_coeditor_code VM4065
_journal_issue 3
_journal_name_full IUCrData
_journal_page_first x250242
_journal_paper_doi 10.1107/S2414314625002421
_journal_volume 10
_journal_year 2025
_chemical_formula_iupac 'C11 H16 N2 O2 Se'
_chemical_formula_moiety 'C11 H16 N2 O2 Se'
_chemical_formula_sum 'C11 H16 N2 O2 Se'
_chemical_formula_weight 287.22
_chemical_name_systematic
;<i>rac</i>-4<i>H</i>,5<i>H</i>,6<i>H</i>,7<i>H</i>,8<i>H</i>,9<i>H</i>,10<i>H</i>,11<i>H</i>-Cyclodeca[<i>d</i>][1,2,3]selenadiazole-8-carboxylic
acid
;
_space_group_crystal_system monoclinic
_space_group_IT_number 14
_space_group_name_Hall '-P 2yn'
_space_group_name_H-M_alt 'P 1 21/n 1'
_atom_sites_solution_hydrogens mixed
_atom_sites_solution_primary dual
_audit_creation_method SHELXL-2019/3
_cell_angle_alpha 90
_cell_angle_beta 99.725(4)
_cell_angle_gamma 90
_cell_formula_units_Z 4
_cell_length_a 7.4231(4)
_cell_length_b 13.2052(5)
_cell_length_c 12.2802(7)
_cell_measurement_reflns_used 13455
_cell_measurement_temperature 120(2)
_cell_measurement_theta_max 33.29
_cell_measurement_theta_min 2.28
_cell_volume 1186.45(10)
_computing_cell_refinement
;
X-Area Recipe 1.36.0.0 (Stoe & Cie, 2020)
;
_computing_data_collection
;
X-Area WinXpose 2.0.22.0 (Stoe & Cie, 2020)
;
_computing_data_reduction
;
X-Area Integrate 1.77.0.0 (Stoe & Cie, 2020)
;
_computing_molecular_graphics
;
PLATON (Spek, 2009), Mercury (Macrae <i>et al.</i>,  2020)
;
_computing_structure_refinement
;
<i>SHELXL2019/3</i> (Sheldrick, 2015b)
;
_computing_structure_solution
;
<i>SHELXT2014</i> (Sheldrick, 2015a)
;
_diffrn_ambient_temperature 120(2)
_diffrn_detector_area_resol_mean 13.33
_diffrn_measured_fraction_theta_full 0.997
_diffrn_measured_fraction_theta_max 0.996
_diffrn_measurement_device_type 'Stoe Stadivari'
_diffrn_measurement_method 'rotation method, \w scans'
_diffrn_radiation_type MoK\a
_diffrn_radiation_wavelength 0.71073
_diffrn_reflns_av_R_equivalents 0.0186
_diffrn_reflns_av_unetI/netI 0.0232
_diffrn_reflns_limit_h_max 8
_diffrn_reflns_limit_h_min -9
_diffrn_reflns_limit_k_max 11
_diffrn_reflns_limit_k_min -17
_diffrn_reflns_limit_l_max 16
_diffrn_reflns_limit_l_min -13
_diffrn_reflns_number 7535
_diffrn_reflns_theta_full 25.242
_diffrn_reflns_theta_max 28.499
_diffrn_reflns_theta_min 2.283
_diffrn_source 'Axo Mo'
_exptl_absorpt_coefficient_mu 3.152
_exptl_absorpt_correction_T_max 0.4080
_exptl_absorpt_correction_T_min 0.2768
_exptl_absorpt_correction_type integration
_exptl_absorpt_process_details
;
(X-Red32; Stoe & Cie, 2020)
;
_exptl_crystal_colour brown
_exptl_crystal_density_diffrn 1.608
_exptl_crystal_description block
_exptl_crystal_F_000 584
_exptl_crystal_size_max 0.500
_exptl_crystal_size_mid 0.420
_exptl_crystal_size_min 0.320
_refine_diff_density_max 0.610
_refine_diff_density_min -0.617
_refine_ls_extinction_method none
_refine_ls_goodness_of_fit_ref 1.041
_refine_ls_hydrogen_treatment mixed
_refine_ls_matrix_type full
_refine_ls_number_parameters 168
_refine_ls_number_reflns 2993
_refine_ls_number_restraints 0
_refine_ls_restrained_S_all 1.041
_refine_ls_R_factor_all 0.0429
_refine_ls_R_factor_gt 0.0317
_refine_ls_shift/su_max 0.000
_refine_ls_shift/su_mean 0.000
_refine_ls_structure_factor_coef Fsqd
_refine_ls_weighting_details 'w=1/[\s^2^(Fo^2^)+(0.0477P)^2^+0.4785P] where P=(Fo^2^+2Fc^2^)/3'
_refine_ls_weighting_scheme calc
_refine_ls_wR_factor_gt 0.0812
_refine_ls_wR_factor_ref 0.0853
_reflns_number_gt 2458
_reflns_number_total 2993
_reflns_threshold_expression 'I > 2\s(I)'
_cod_data_source_file vm4065.cif
_cod_data_source_block I
_cod_original_sg_symbol_H-M 'P 21/n'
_cod_database_code 1574233
_shelx_space_group_comment
;
The symmetry employed for this shelxl refinement is uniquely defined
by the following loop, which should always be used as a source of
symmetry information in preference to the above space-group names.
They are only intended as comments.
;
_shelx_estimated_absorpt_t_min 0.302
_shelx_estimated_absorpt_t_max 0.432

loop_
_space_group_symop_operation_xyz
'x, y, z'
'-x+1/2, y+1/2, -z+1/2'
'-x, -y, -z'
'x-1/2, -y-1/2, z-1/2'

loop_
_atom_site_type_symbol
_atom_site_label
_atom_site_fract_x
_atom_site_fract_y
_atom_site_fract_z
_atom_site_U_iso_or_equiv
_atom_site_adp_type
_atom_site_calc_flag
_atom_site_occupancy
_atom_site_disorder_assembly
_atom_site_disorder_group
Se Se1 0.42558(3) 0.52341(2) 0.82295(2) 0.03699(10) Uani d 1 . .
N N2 0.5805(3) 0.61713(15) 0.77083(18) 0.0457(5) Uani d 1 . .
N N3 0.7176(3) 0.57253(16) 0.74387(17) 0.0414(5) Uani d 1 . .
C C4 0.7278(3) 0.46859(17) 0.75666(18) 0.0318(5) Uani d 1 . .
C C5 0.8880(3) 0.4149(2) 0.7219(2) 0.0459(6) Uani d 1 . .
H H5A 0.877920 0.341396 0.735378 0.055 Uiso calc 1 . .
H H5B 1.002410 0.439400 0.767597 0.055 Uiso calc 1 . .
C C6 0.8980(3) 0.4323(2) 0.5990(2) 0.0451(6) Uani d 1 . .
H H6A 0.938296 0.502895 0.590196 0.054 Uiso calc 1 . .
H H6B 0.993277 0.387084 0.578566 0.054 Uiso calc 1 . .
C C7 0.7242(3) 0.41505(16) 0.51877(19) 0.0330(5) Uani d 1 . .
H H7A 0.738068 0.451200 0.450044 0.040 Uiso calc 0.759(8) A 1
H H7B 0.626215 0.450426 0.549313 0.040 Uiso calc 0.759(8) A 1
H H7C 0.737146 0.428425 0.441144 0.040 Uiso calc 0.241(8) A 2
H H7D 0.618827 0.452876 0.538069 0.040 Uiso calc 0.241(8) A 2
C C8 0.6499(5) 0.3088(2) 0.4837(3) 0.0323(9) Uani d 0.759(8) A 1
H H8A 0.551274 0.315954 0.419001 0.039 Uiso calc 0.759(8) A 1
H H8B 0.749317 0.268862 0.459877 0.039 Uiso calc 0.759(8) A 1
C C9 0.5750(5) 0.2491(2) 0.5736(4) 0.0253(8) Uani d 0.759(8) A 1
H H9 0.672683 0.245793 0.640491 0.030 Uiso calc 0.759(8) A 1
C C8A 0.7192(13) 0.2967(6) 0.5470(10) 0.024(3) Uani d 0.241(8) A 2
H H8C 0.795335 0.258614 0.502232 0.028 Uiso calc 0.241(8) A 2
H H8D 0.769474 0.285547 0.626060 0.028 Uiso calc 0.241(8) A 2
C C9A 0.5227(15) 0.2591(6) 0.5220(11) 0.020(2) Uani d 0.241(8) A 2
H H9A 0.465069 0.279025 0.445437 0.024 Uiso calc 0.241(8) A 2
C C10 0.4030(3) 0.29664(15) 0.60785(18) 0.0300(4) Uani d 1 . .
H H10A 0.405841 0.371012 0.598136 0.036 Uiso calc 0.759(8) A 1
H H10B 0.292402 0.270147 0.559887 0.036 Uiso calc 0.759(8) A 1
H H10C 0.419373 0.371049 0.608245 0.036 Uiso calc 0.241(8) A 2
H H10D 0.276217 0.284916 0.569739 0.036 Uiso calc 0.241(8) A 2
C C11 0.3948(3) 0.27181(16) 0.72804(19) 0.0356(5) Uani d 1 . .
H H11A 0.392631 0.197255 0.736219 0.043 Uiso calc 1 . .
H H11B 0.278436 0.298372 0.745791 0.043 Uiso calc 1 . .
C C12 0.5532(4) 0.31423(17) 0.8131(2) 0.0377(5) Uani d 1 . .
H H12A 0.525003 0.304052 0.888300 0.045 Uiso calc 1 . .
H H12B 0.665876 0.275742 0.807827 0.045 Uiso calc 1 . .
C C13 0.5875(3) 0.42449(15) 0.79660(17) 0.0278(4) Uani d 1 . .
C C14 0.5316(3) 0.14114(16) 0.5328(2) 0.0326(5) Uani d 1 . .
O O15 0.3937(2) 0.09629(11) 0.54373(14) 0.0366(4) Uani d 1 . .
O O16 0.6672(2) 0.09795(12) 0.49285(14) 0.0359(4) Uani d 1 . .
H H16 0.637(4) 0.029(2) 0.481(3) 0.051(9) Uiso d 1 . .

loop_
_atom_site_aniso_label
_atom_site_aniso_U_11
_atom_site_aniso_U_22
_atom_site_aniso_U_33
_atom_site_aniso_U_12
_atom_site_aniso_U_13
_atom_site_aniso_U_23
Se1 0.03657(15) 0.03565(14) 0.04147(16) 0.00471(10) 0.01446(10) -0.00838(10)
N2 0.0629(15) 0.0245(9) 0.0463(12) -0.0081(10) 0.0000(10) -0.0051(9)
N3 0.0413(11) 0.0357(11) 0.0465(12) -0.0110(9) 0.0056(9) 0.0039(9)
C4 0.0290(11) 0.0375(12) 0.0290(11) -0.0022(9) 0.0057(8) -0.0019(9)
C5 0.0291(12) 0.0719(18) 0.0383(13) 0.0079(12) 0.0103(10) 0.0043(12)
C6 0.0314(12) 0.0673(17) 0.0408(13) 0.0034(12) 0.0181(10) 0.0060(13)
C7 0.0404(12) 0.0226(9) 0.0396(12) 0.0003(9) 0.0170(10) 0.0017(9)
C8 0.0418(19) 0.0257(14) 0.031(2) 0.0011(13) 0.0113(16) 0.0014(13)
C9 0.0288(17) 0.0209(13) 0.026(2) 0.0001(12) 0.0051(14) 0.0003(13)
C8A 0.026(5) 0.017(4) 0.028(6) 0.005(3) 0.006(4) 0.010(3)
C9A 0.026(5) 0.014(4) 0.018(5) 0.005(3) -0.001(4) 0.002(4)
C10 0.0288(10) 0.0206(9) 0.0424(12) 0.0009(8) 0.0115(9) -0.0055(8)
C11 0.0414(13) 0.0234(9) 0.0428(13) -0.0089(9) 0.0093(10) -0.0023(9)
C12 0.0459(14) 0.0249(10) 0.0408(13) -0.0033(10) 0.0031(10) 0.0002(9)
C13 0.0297(10) 0.0250(9) 0.0293(10) -0.0014(8) 0.0062(8) -0.0069(8)
C14 0.0360(12) 0.0235(9) 0.0415(12) 0.0014(9) 0.0157(9) -0.0040(9)
O15 0.0368(9) 0.0240(7) 0.0526(10) -0.0040(7) 0.0184(7) -0.0080(7)
O16 0.0399(9) 0.0220(7) 0.0501(10) -0.0016(6) 0.0203(7) -0.0092(7)

loop_
_atom_type_symbol
_atom_type_description
_atom_type_scat_dispersion_real
_atom_type_scat_dispersion_imag
_atom_type_scat_source
C C 0.0033 0.0016 'International Tables Vol C Tables 4.2.6.8 and 6.1.1.4'
H H 0.0000 0.0000 'International Tables Vol C Tables 4.2.6.8 and 6.1.1.4'
Se Se -0.0929 2.2259 'International Tables Vol C Tables 4.2.6.8 and 6.1.1.4'
N N 0.0061 0.0033 'International Tables Vol C Tables 4.2.6.8 and 6.1.1.4'
O O 0.0106 0.0060 'International Tables Vol C Tables 4.2.6.8 and 6.1.1.4'

loop_
_exptl_crystal_face_index_h
_exptl_crystal_face_index_k
_exptl_crystal_face_index_l
_exptl_crystal_face_perp_dist
0 0 -1 0.1695
0 0 1 0.1585
2 3 -1 0.2205
-1 -1 0 0.2067
1 -2 0 0.2418
-1 3 0 0.2593

loop_
_geom_angle_atom_site_label_1
_geom_angle_atom_site_label_2
_geom_angle_atom_site_label_3
_geom_angle_site_symmetry_1
_geom_angle_site_symmetry_3
_geom_angle
_geom_angle_publ_flag
C13 Se1 N2 . . 87.26(10) ?
N3 N2 Se1 . . 110.39(15) ?
N2 N3 C4 . . 117.57(19) ?
C13 C4 N3 . . 115.9(2) ?
C13 C4 C5 . . 126.3(2) ?
N3 C4 C5 . . 117.7(2) ?
C4 C5 C6 . . 112.2(2) ?
C4 C5 H5A . . 109.2 ?
C6 C5 H5A . . 109.2 ?
C4 C5 H5B . . 109.2 ?
C6 C5 H5B . . 109.2 ?
H5A C5 H5B . . 107.9 ?
C7 C6 C5 . . 116.2(2) ?
C7 C6 H6A . . 108.2 ?
C5 C6 H6A . . 108.2 ?
C7 C6 H6B . . 108.2 ?
C5 C6 H6B . . 108.2 ?
H6A C6 H6B . . 107.4 ?
C6 C7 C8 . . 123.2(3) ?
C6 C7 C8A . . 93.1(5) ?
C6 C7 H7A . . 106.5 ?
C8 C7 H7A . . 106.5 ?
C6 C7 H7B . . 106.5 ?
C8 C7 H7B . . 106.5 ?
H7A C7 H7B . . 106.5 ?
C6 C7 H7C . . 113.1 ?
C8A C7 H7C . . 113.1 ?
C6 C7 H7D . . 113.1 ?
C8A C7 H7D . . 113.1 ?
H7C C7 H7D . . 110.5 ?
C9 C8 C7 . . 115.0(3) ?
C9 C8 H8A . . 108.5 ?
C7 C8 H8A . . 108.5 ?
C9 C8 H8B . . 108.5 ?
C7 C8 H8B . . 108.5 ?
H8A C8 H8B . . 107.5 ?
C14 C9 C8 . . 109.0(3) ?
C14 C9 C10 . . 109.3(2) ?
C8 C9 C10 . . 113.8(3) ?
C14 C9 H9 . . 108.2 ?
C8 C9 H9 . . 108.2 ?
C10 C9 H9 . . 108.2 ?
C9A C8A C7 . . 109.3(8) ?
C9A C8A H8C . . 109.8 ?
C7 C8A H8C . . 109.8 ?
C9A C8A H8D . . 109.8 ?
C7 C8A H8D . . 109.8 ?
H8C C8A H8D . . 108.3 ?
C8A C9A C14 . . 106.4(8) ?
C8A C9A C10 . . 113.1(9) ?
C14 C9A C10 . . 106.1(6) ?
C8A C9A H9A . . 110.3 ?
C14 C9A H9A . . 110.3 ?
C10 C9A H9A . . 110.3 ?
C11 C10 C9 . . 110.3(2) ?
C11 C10 C9A . . 134.7(5) ?
C11 C10 H10A . . 109.6 ?
C9 C10 H10A . . 109.6 ?
C11 C10 H10B . . 109.6 ?
C9 C10 H10B . . 109.6 ?
H10A C10 H10B . . 108.1 ?
C11 C10 H10C . . 103.5 ?
C9A C10 H10C . . 103.5 ?
C11 C10 H10D . . 103.5 ?
C9A C10 H10D . . 103.5 ?
H10C C10 H10D . . 105.3 ?
C10 C11 C12 . . 115.33(19) ?
C10 C11 H11A . . 108.4 ?
C12 C11 H11A . . 108.4 ?
C10 C11 H11B . . 108.4 ?
C12 C11 H11B . . 108.4 ?
H11A C11 H11B . . 107.5 ?
C13 C12 C11 . . 112.92(19) ?
C13 C12 H12A . . 109.0 ?
C11 C12 H12A . . 109.0 ?
C13 C12 H12B . . 109.0 ?
C11 C12 H12B . . 109.0 ?
H12A C12 H12B . . 107.8 ?
C4 C13 C12 . . 128.7(2) ?
C4 C13 Se1 . . 108.86(16) ?
C12 C13 Se1 . . 122.37(17) ?
O15 C14 O16 . . 122.81(19) ?
O15 C14 C9 . . 123.8(2) ?
O16 C14 C9 . . 113.1(2) ?
O15 C14 C9A . . 118.2(4) ?
O16 C14 C9A . . 115.0(4) ?
C14 O16 H16 . . 107(2) ?

loop_
_geom_bond_atom_site_label_1
_geom_bond_atom_site_label_2
_geom_bond_site_symmetry_2
_geom_bond_distance
_geom_bond_publ_flag
Se1 C13 . 1.840(2) ?
Se1 N2 . 1.874(2) ?
N2 N3 . 1.267(3) ?
N3 C4 . 1.382(3) ?
C4 C13 . 1.355(3) ?
C4 C5 . 1.507(3) ?
C5 C6 . 1.540(3) ?
C5 H5A . 0.9900 ?
C5 H5B . 0.9900 ?
C6 C7 . 1.503(3) ?
C6 H6A . 0.9900 ?
C6 H6B . 0.9900 ?
C7 C8 . 1.543(4) ?
C7 C8A . 1.603(8) ?
C7 H7A . 0.9900 ?
C7 H7B . 0.9900 ?
C7 H7C . 0.9900 ?
C7 H7D . 0.9900 ?
C8 C9 . 1.536(5) ?
C8 H8A . 0.9900 ?
C8 H8B . 0.9900 ?
C9 C14 . 1.527(4) ?
C9 C10 . 1.544(4) ?
C9 H9 . 1.0000 ?
C8A C9A . 1.522(15) ?
C8A H8C . 0.9900 ?
C8A H8D . 0.9900 ?
C9A C14 . 1.564(9) ?
C9A C10 . 1.570(9) ?
C9A H9A . 1.0000 ?
C10 C11 . 1.523(3) ?
C10 H10A . 0.9900 ?
C10 H10B . 0.9900 ?
C10 H10C . 0.9900 ?
C10 H10D . 0.9900 ?
C11 C12 . 1.540(3) ?
C11 H11A . 0.9900 ?
C11 H11B . 0.9900 ?
C12 C13 . 1.498(3) ?
C12 H12A . 0.9900 ?
C12 H12B . 0.9900 ?
C14 O15 . 1.210(3) ?
C14 O16 . 1.321(3) ?
O16 H16 . 0.94(3) ?

loop_
_geom_hbond_atom_site_label_D
_geom_hbond_atom_site_label_H
_geom_hbond_atom_site_label_A
_geom_hbond_site_symmetry_A
_geom_hbond_distance_DH
_geom_hbond_distance_HA
_geom_hbond_distance_DA
_geom_hbond_angle_DHA
_geom_hbond_publ_flag
O16 H16 O15 3_656 0.94(3) 1.69(3) 2.630(2) 174(3) yes

loop_
_geom_torsion_atom_site_label_1
_geom_torsion_atom_site_label_2
_geom_torsion_atom_site_label_3
_geom_torsion_atom_site_label_4
_geom_torsion_site_symmetry_1
_geom_torsion_site_symmetry_2
_geom_torsion_site_symmetry_3
_geom_torsion_site_symmetry_4
_geom_torsion
_geom_torsion_publ_flag
C13 Se1 N2 N3 . . . . -0.48(17) ?
Se1 N2 N3 C4 . . . . 0.2(3) ?
N2 N3 C4 C13 . . . . 0.4(3) ?
N2 N3 C4 C5 . . . . 178.4(2) ?
C13 C4 C5 C6 . . . . 119.0(3) ?
N3 C4 C5 C6 . . . . -58.7(3) ?
C4 C5 C6 C7 . . . . -49.4(3) ?
C5 C6 C7 C8 . . . . -76.3(3) ?
C5 C6 C7 C8A . . . . -64.3(4) ?
C6 C7 C8 C9 . . . . 70.8(4) ?
C7 C8 C9 C14 . . . . -172.2(3) ?
C7 C8 C9 C10 . . . . 65.5(5) ?
C6 C7 C8A C9A . . . . 154.6(8) ?
C7 C8A C9A C14 . . . . 171.0(5) ?
C7 C8A C9A C10 . . . . -72.8(11) ?
C14 C9 C10 C11 . . . . 87.5(3) ?
C8 C9 C10 C11 . . . . -150.4(3) ?
C8A C9A C10 C11 . . . . -71.5(9) ?
C14 C9A C10 C11 . . . . 44.9(10) ?
C9 C10 C11 C12 . . . . 62.8(3) ?
C9A C10 C11 C12 . . . . 73.3(6) ?
C10 C11 C12 C13 . . . . 49.3(3) ?
N3 C4 C13 C12 . . . . 175.9(2) ?
C5 C4 C13 C12 . . . . -1.8(4) ?
N3 C4 C13 Se1 . . . . -0.8(2) ?
C5 C4 C13 Se1 . . . . -178.56(18) ?
C11 C12 C13 C4 . . . . -107.2(3) ?
C11 C12 C13 Se1 . . . . 69.1(2) ?
N2 Se1 C13 C4 . . . . 0.68(16) ?
N2 Se1 C13 C12 . . . . -176.28(19) ?
C8 C9 C14 O15 . . . . -136.1(3) ?
C10 C9 C14 O15 . . . . -11.2(5) ?
C8 C9 C14 O16 . . . . 49.5(4) ?
C10 C9 C14 O16 . . . . 174.5(2) ?
C8A C9A C14 O15 . . . . 162.0(7) ?
C10 C9A C14 O15 . . . . 41.2(9) ?
C8A C9A C14 O16 . . . . -39.9(11) ?
C10 C9A C14 O16 . . . . -160.7(5) ?
